data_7204279
loop_
_publ_author_name
'Destri, Silvia'
'Pasini, Mariacecilia'
'Botta, Chiara'
'Porzio, William'
'Bertini, Fabio'
'Marchi\`o, Luciano'

_publ_section_title
;
 Synthesis and crystal structure and optical properties of
 fluorenic-core oligomers
;
_journal_issue 4
_journal_name_full 'Journal of Materials Chemistry'
_journal_page_first 924
_journal_paper_doi 10.1039/b109089p
_journal_volume 12
_journal_year 2002
_chemical_formula_sum 'C25 H20 S2'
_chemical_formula_weight 384.13
_chemical_name_systematic
;
?
;
_space_group_IT_number 29
_symmetry_cell_setting orthorhombic
_symmetry_space_group_name_Hall 'P 2c -2ac'
_symmetry_space_group_name_H-M 'P c a 21'
_atom_sites_solution_hydrogens geom
_atom_sites_solution_primary direct
_atom_sites_solution_secondary difmap
_audit_creation_method SHELXL-97
_cell_angle_alpha 90.00
_cell_angle_beta 90.00
_cell_angle_gamma 90.00
_cell_formula_units_Z 4
_cell_length_a 12.666(4)
_cell_length_b 21.383(9)
_cell_length_c 7.3510(10)
_cell_measurement_reflns_used 25
_cell_measurement_temperature 293(2)
_cell_measurement_theta_max 12.7
_cell_measurement_theta_min 8.7
_cell_volume 1990.9(11)
_computing_structure_refinement 'SHELXL-97 (Sheldrick, 1997)'
_diffrn_ambient_temperature 293(2)
_diffrn_measurement_device 'Enraf-Nonius Cad4'
_diffrn_measurement_method omega-2theta
_diffrn_radiation_monochromator graphite
_diffrn_radiation_source 'fine-focus sealed tube'
_diffrn_radiation_type MoK\a
_diffrn_radiation_wavelength 0.71073
_diffrn_reflns_av_R_equivalents 0.0000
_diffrn_reflns_av_sigmaI/netI 0.0732
_diffrn_reflns_limit_h_max 16
_diffrn_reflns_limit_h_min 0
_diffrn_reflns_limit_k_max 27
_diffrn_reflns_limit_k_min 0
_diffrn_reflns_limit_l_max 9
_diffrn_reflns_limit_l_min 0
_diffrn_reflns_number 2343
_diffrn_reflns_theta_max 26.96
_diffrn_reflns_theta_min 3.22
_diffrn_standards_decay_% 'no decay'
_diffrn_standards_interval_time 100
_diffrn_standards_number 3
_exptl_absorpt_coefficient_mu 0.267
_exptl_absorpt_correction_T_max 1.00
_exptl_absorpt_correction_T_min 0.97
_exptl_absorpt_correction_type psi-scan
_exptl_crystal_colour 'pale yellow'
_exptl_crystal_density_diffrn 1.283
_exptl_crystal_density_method 'not measured'
_exptl_crystal_description prism
_exptl_crystal_F_000 808
_exptl_crystal_size_max 0.33
_exptl_crystal_size_mid 0.20
_exptl_crystal_size_min 0.07
_refine_diff_density_max 0.466
_refine_diff_density_min -0.267
_refine_diff_density_rms 0.069
_refine_ls_abs_structure_details 'Flack H D (1983), Acta Cryst. A39, 876-881'
_refine_ls_abs_structure_Flack -0.15(24)
_refine_ls_extinction_method none
_refine_ls_goodness_of_fit_all 1.146
_refine_ls_goodness_of_fit_obs 1.376
_refine_ls_matrix_type full
_refine_ls_number_parameters 209
_refine_ls_number_reflns 2343
_refine_ls_number_restraints 5
_refine_ls_restrained_S_all 1.144
_refine_ls_restrained_S_obs 1.373
_refine_ls_R_factor_all 0.1655
_refine_ls_R_factor_gt 0.0609
_refine_ls_shift/esd_mean 0.000
_refine_ls_shift/su_max 0.001
_refine_ls_structure_factor_coef Fsqd
_refine_ls_weighting_details 'w=1/[\s^2^(Fo^2^)+(0.0991P)^2^+0.0000P] where P=(Fo^2^+2Fc^2^)/3'
_refine_ls_weighting_scheme calc
_refine_ls_wR_factor_all 0.1924
_refine_ls_wR_factor_ref 0.1607
_reflns_number_observed 1232
_reflns_number_total 2343
_reflns_observed_criterion >2sigma(I)
_cod_data_source_file b109089p.txt
_cod_data_source_block FT2
_cod_depositor_comments
;
The following automatic conversions were performed:

'_refine_ls_weighting_scheme' value 'calc
w=1/[\s^2^(Fo^2^)+(0.0991P)^2^+0.0000P] where P=(Fo^2^+2Fc^2^)/3' was
changed to 'calc'. New tag '_refine_ls_weighting_details' was
created. The value of the new tag was set to
'w=1/[\s^2^(Fo^2^)+(0.0991P)^2^+0.0000P] where P=(Fo^2^+2Fc^2^)/3'.

Automatic conversion script
Id: cif_fix_values 3143 2015-03-26 13:38:13Z robertas 
;
_cod_original_sg_symbol_H-M Pca21
_cod_database_code 7204279

loop_
_symmetry_equiv_pos_as_xyz
'x, y, z'
'-x, -y, z+1/2'
'-x+1/2, y, z+1/2'
'x+1/2, -y, z'

loop_
_atom_site_aniso_label
_atom_site_aniso_U_11
_atom_site_aniso_U_22
_atom_site_aniso_U_33
_atom_site_aniso_U_23
_atom_site_aniso_U_13
_atom_site_aniso_U_12
S1 0.076(2) 0.0752(15) 0.071(2) -0.0047(12) -0.0211(13) -0.0082(12)
C3' 0.076(2) 0.0752(15) 0.071(2) -0.0047(12) -0.0211(13) -0.0082(12)
S2 0.088(2) 0.065(2) 0.072(2) 0.0058(13) -0.015(2) 0.0127(12)
C18' 0.088(2) 0.065(2) 0.072(2) 0.0058(13) -0.015(2) 0.0127(12)
C1 0.103(6) 0.080(5) 0.080(6) -0.004(5) -0.007(5) -0.032(5)
C2 0.096(5) 0.065(4) 0.074(5) 0.018(4) -0.012(5) -0.003(4)
C3 0.098(5) 0.076(4) 0.086(4) 0.009(3) 0.016(3) -0.006(2)
S1' 0.098(5) 0.076(4) 0.086(4) 0.009(3) 0.016(3) -0.006(2)
C4 0.049(4) 0.079(4) 0.043(3) 0.014(3) -0.001(3) -0.006(3)
C17 0.060(4) 0.069(4) 0.035(3) -0.014(3) 0.004(3) 0.003(3)
C18 0.095(4) 0.079(3) 0.074(3) -0.005(2) -0.008(2) -0.003(2)
S2' 0.095(4) 0.079(3) 0.074(3) -0.005(2) -0.008(2) -0.003(2)
C19 0.095(6) 0.077(5) 0.075(5) -0.008(4) 0.004(5) -0.011(4)
C20 0.086(5) 0.076(4) 0.070(5) -0.006(4) 0.006(5) 0.003(4)
C21 0.037(3) 0.065(3) 0.034(3) 0.002(2) -0.009(3) 0.000(2)
C22 0.044(3) 0.090(5) 0.088(6) -0.009(5) -0.015(4) 0.001(3)
C23 0.068(5) 0.111(7) 0.112(8) -0.012(6) -0.040(6) 0.003(4)
C24 0.134(8) 0.091(6) 0.054(5) -0.002(4) -0.037(6) -0.025(5)
C25 0.075(5) 0.070(4) 0.038(3) 0.000(3) -0.013(3) 0.008(3)

loop_
_atom_site_label
_atom_site_type_symbol
_atom_site_fract_x
_atom_site_fract_y
_atom_site_fract_z
_atom_site_U_iso_or_equiv
_atom_site_thermal_displace_type
_atom_site_occupancy
_atom_site_calc_flag
_atom_site_refinement_flags
_atom_site_disorder_group
S1 S 0.9692(2) 0.50049(12) 0.2654(3) 0.0742(10) Uani 0.778(13) d P .
C3' C 0.9692(2) 0.50049(12) 0.2654(3) 0.0742(10) Uani 0.22(2) d P .
S2 S 0.9695(2) -0.02395(11) 0.2068(4) 0.0753(13) Uani 0.609(13) d P .
C18' C 0.9695(2) -0.02395(11) 0.2068(4) 0.0753(13) Uani 0.39(2) d P .
C1 C 0.9117(7) 0.5702(3) 0.2571(12) 0.088(2) Uani 1 d . .
C2 C 0.8240(6) 0.5725(3) 0.1600(11) 0.078(2) Uani 1 d . .
C3 C 0.7890(4) 0.5122(2) 0.0725(8) 0.086(3) Uani 0.80(2) d P .
S1' S 0.7890(4) 0.5122(2) 0.0725(8) 0.086(3) Uani 0.200(14) d P .
C4 C 0.8758(5) 0.4666(3) 0.1289(8) 0.057(2) Uani 1 d . .
C5 C 0.8793(4) 0.4008(3) 0.0794(8) 0.0500(14) Uiso 1 d . .
C6 C 0.8255(5) 0.3808(3) -0.0763(9) 0.058(2) Uiso 1 d . .
H6 H 0.7909(5) 0.4100(3) -0.1484(9) 0.074(19) Uiso 1 calc R .
C7 C 0.8229(4) 0.3189(2) -0.1246(9) 0.0547(15) Uiso 1 d . .
H7 H 0.7870(4) 0.3063(2) -0.2286(9) 0.085(22) Uiso 1 calc R .
C8 C 0.8742(5) 0.2754(2) -0.0170(8) 0.0479(14) Uiso 1 d . .
C9 C 0.9329(4) 0.2952(2) 0.1364(8) 0.0465(13) Uiso 1 d . .
C10 C 0.9345(5) 0.3567(2) 0.1831(9) 0.0504(14) Uiso 1 d . .
H10 H 0.9725(5) 0.3696(2) 0.2847(9) 0.094(24) Uiso 1 calc R .
C11 C 0.8740(4) 0.2068(3) -0.0232(8) 0.0481(13) Uiso 1 d . .
C12 C 0.8201(4) 0.1660(3) -0.1379(9) 0.0538(15) Uiso 1 d . .
H12 H 0.7830(4) 0.1810(3) -0.2378(9) 0.085(21) Uiso 1 calc R .
C13 C 0.8228(4) 0.1036(3) -0.1009(9) 0.056(2) Uiso 1 d . .
H13 H 0.7864(4) 0.0763(3) -0.1767(9) 0.083(21) Uiso 1 calc R .
C14 C 0.8792(4) 0.0789(3) 0.0489(8) 0.0510(15) Uiso 1 d . .
C15 C 0.9345(5) 0.1207(2) 0.1609(9) 0.0525(15) Uiso 1 d . .
H15 H 0.9729(5) 0.1057(2) 0.2595(9) 0.075(19) Uiso 1 calc R .
C16 C 0.9320(4) 0.1838(2) 0.1249(8) 0.0462(13) Uiso 1 d . .
C17 C 0.8754(5) 0.0112(3) 0.0894(8) 0.055(2) Uani 1 d . .
C18 C 0.7827(3) -0.0338(2) 0.0218(6) 0.083(2) Uani 0.65(2) d P .
S2' S 0.7827(3) -0.0338(2) 0.0218(6) 0.083(2) Uani 0.346(13) d P .
C19 C 0.8248(6) -0.0958(4) 0.1048(12) 0.082(2) Uani 1 d . .
C20 C 0.9163(6) -0.0933(3) 0.1961(12) 0.077(2) Uani 1 d . .
C21 C 0.9796(4) 0.2374(3) 0.2325(8) 0.0453(13) Uani 1 d . .
C22 C 1.1025(5) 0.2369(4) 0.2245(13) 0.074(2) Uani 1 d . .
H22A H 1.1297(5) 0.1946(4) 0.2339(13) 0.088(23) Uiso 1 calc R .
H22B H 1.1278(5) 0.2555(4) 0.1125(13) 0.125(38) Uiso 1 calc R .
C23 C 1.1349(7) 0.2763(5) 0.3902(15) 0.097(3) Uani 1 d . .
H23A H 1.2022(7) 0.2621(5) 0.4378(15) 0.223(65) Uiso 1 calc R .
H23B H 1.1411(7) 0.3200(5) 0.3569(15) 0.233(66) Uiso 1 calc R .
C24 C 1.0491(8) 0.2675(4) 0.5298(11) 0.093(3) Uani 1 d . .
H24A H 1.0279(8) 0.3077(4) 0.5786(11) 0.181(51) Uiso 1 calc R .
H24B H 1.0748(8) 0.2419(4) 0.6293(11) 0.238(76) Uiso 1 calc R .
C25 C 0.9564(5) 0.2361(3) 0.4395(8) 0.061(2) Uani 1 d . .
H25A H 0.8916(5) 0.2585(3) 0.4662(8) 0.094(27) Uiso 1 calc R .
H25B H 0.9492(5) 0.1934(3) 0.4820(8) 0.120(32) Uiso 1 calc R .
HC1 H 0.9560(5) 0.6059(3) 0.3069(8) 0.113(28) Uiso 1 d R .
HC2 H 0.7698(5) 0.6105(3) 0.1297(8) 0.102(24) Uiso 1 d R .
HC19 H 0.7841(5) -0.1387(3) 0.1282(8) 0.394(107) Uiso 1 d R .

loop_
_atom_type_symbol
_atom_type_description
_atom_type_scat_dispersion_real
_atom_type_scat_dispersion_imag
_atom_type_scat_source
S S 0.1246 0.1234 'International Tables Vol C Tables 4.2.6.8 and 6.1.1.4'
C C 0.0033 0.0016 'International Tables Vol C Tables 4.2.6.8 and 6.1.1.4'
H H 0.0000 0.0000 'International Tables Vol C Tables 4.2.6.8 and 6.1.1.4'

loop_
_geom_angle_atom_site_label_1
_geom_angle_atom_site_label_2
_geom_angle_atom_site_label_3
_geom_angle
_geom_angle_site_symmetry_1
_geom_angle_site_symmetry_3
_geom_angle_publ_flag
C1 S1 C4 93.2(4) . . ?
C1 C3' C4 93.2(4) . . ?
C20 S2 C17 95.2(4) . . ?
C20 C18' C17 95.2(4) . . ?
C2 C1 S1 114.9(6) . . ?
C2 C1 C3' 114.9(6) . . ?
S1 C1 C3' 0.0(2) . . ?
C1 C2 S1' 116.5(6) . . ?
C1 C2 C3 116.5(6) . . ?
S1' C2 C3 0.0(6) . . ?
C2 C3 C4 102.6(5) . . ?
C2 S1' C4 102.6(5) . . ?
C5 C4 S1' 125.0(5) . . ?
C5 C4 C3 125.0(5) . . ?
S1' C4 C3 0.0(6) . . ?
C5 C4 S1 122.3(5) . . ?
S1' C4 S1 112.7(4) . . ?
C3 C4 S1 112.7(4) . . ?
C5 C4 C3' 122.3(5) . . ?
S1' C4 C3' 112.7(4) . . ?
C3 C4 C3' 112.7(4) . . ?
S1 C4 C3' 0.0(2) . . ?
C10 C5 C6 118.9(5) . . ?
C10 C5 C4 122.1(5) . . ?
C6 C5 C4 119.1(5) . . ?
C7 C6 C5 121.3(6) . . ?
C6 C7 C8 119.3(6) . . ?
C7 C8 C9 120.1(5) . . ?
C7 C8 C11 130.8(5) . . ?
C9 C8 C11 108.9(5) . . ?
C10 C9 C8 119.9(5) . . ?
C10 C9 C21 130.9(6) . . ?
C8 C9 C21 109.1(4) . . ?
C9 C10 C5 120.5(6) . . ?
C12 C11 C16 120.5(5) . . ?
C12 C11 C8 130.3(5) . . ?
C16 C11 C8 109.0(5) . . ?
C13 C12 C11 118.7(6) . . ?
C12 C13 C14 122.3(6) . . ?
C15 C14 C13 118.1(5) . . ?
C15 C14 C17 121.4(5) . . ?
C13 C14 C17 120.4(5) . . ?
C16 C15 C14 120.1(6) . . ?
C15 C16 C11 120.3(5) . . ?
C15 C16 C21 129.2(5) . . ?
C11 C16 C21 110.4(5) . . ?
C14 C17 S2' 123.4(5) . . ?
C14 C17 C18 123.4(5) . . ?
S2' C17 C18 0.0(4) . . ?
C14 C17 C18' 121.8(5) . . ?
S2' C17 C18' 114.8(4) . . ?
C18 C17 C18' 114.8(4) . . ?
C14 C17 S2 121.8(5) . . ?
S2' C17 S2 114.8(4) . . ?
C18 C17 S2 114.8(4) . . ?
C18' C17 S2 0.0(3) . . ?
C19 C18 C17 98.0(4) . . ?
C19 S2' C17 98.0(4) . . ?
C20 C19 C18 117.4(6) . . ?
C20 C19 S2' 117.4(6) . . ?
C18 C19 S2' 0.0(4) . . ?
C19 C20 S2 114.6(6) . . ?
C19 C20 C18' 114.6(6) . . ?
S2 C20 C18' 0.0(3) . . ?
C16 C21 C9 102.4(4) . . ?
C16 C21 C25 115.0(5) . . ?
C9 C21 C25 113.0(5) . . ?
C16 C21 C22 111.9(5) . . ?
C9 C21 C22 111.8(5) . . ?
C25 C21 C22 103.1(6) . . ?
C23 C22 C21 103.5(6) . . ?
C24 C23 C22 106.2(6) . . ?
C23 C24 C25 108.5(6) . . ?
C24 C25 C21 106.1(6) . . ?

loop_
_geom_bond_atom_site_label_1
_geom_bond_atom_site_label_2
_geom_bond_distance
_geom_bond_site_symmetry_2
_geom_bond_publ_flag
S1 C1 1.660(9) . ?
S1 C4 1.712(6) . ?
C3' C1 1.660(9) . ?
C3' C4 1.712(6) . ?
S2 C20 1.631(8) . ?
S2 C17 1.652(7) . ?
C18' C20 1.631(8) . ?
C18' C17 1.652(7) . ?
C1 C2 1.321(11) . ?
C2 S1' 1.507(9) . ?
C2 C3 1.507(9) . ?
C3 C4 1.527(7) . ?
S1' C4 1.527(7) . ?
C4 C5 1.454(8) . ?
C5 C10 1.399(8) . ?
C5 C6 1.400(9) . ?
C6 C7 1.370(8) . ?
C7 C8 1.383(8) . ?
C8 C9 1.415(8) . ?
C8 C11 1.468(8) . ?
C9 C10 1.360(7) . ?
C9 C21 1.541(8) . ?
C11 C12 1.392(8) . ?
C11 C16 1.402(8) . ?
C12 C13 1.361(8) . ?
C13 C14 1.415(8) . ?
C14 C15 1.402(8) . ?
C14 C17 1.479(8) . ?
C15 C16 1.377(7) . ?
C16 C21 1.517(8) . ?
C17 S2' 1.596(7) . ?
C17 C18 1.596(7) . ?
C18 C19 1.554(9) . ?
S2' C19 1.554(9) . ?
C19 C20 1.341(11) . ?
C21 C25 1.550(9) . ?
C21 C22 1.558(8) . ?
C22 C23 1.536(12) . ?
C23 C24 1.507(13) . ?
C24 C25 1.507(10) . ?
